data_7037470
loop_
_publ_author_name
'Suriya Narayanan, Ramakirushnan'
'Chandrasekhar, Vadapalli'

_publ_section_title
;
 Molecular, 1D and 2D assemblies from
 hexakis(3-pyridyloxy)cyclophosphazene containing 20-membered
 metallamacrocyclic motifs.
;
_journal_issue 5
_journal_name_full 'Dalton transactions (Cambridge, England : 2003)'
_journal_page_first 2273
_journal_page_last 2283
_journal_paper_doi 10.1039/c5dt03537f
_journal_volume 45
_journal_year 2016
_chemical_formula_moiety 'C60 H60 Cu N20 O24 P6 Zn2, 4(N O3), 4(H2 O), 2.92(O), C2 H3 N'
_chemical_formula_sum 'C62 H71 Cu N25 O42.92 P6 Zn2'
_chemical_formula_weight 2233.17
_space_group_crystal_system triclinic
_space_group_IT_number 2
_space_group_name_Hall '-P 1'
_space_group_name_H-M_alt 'P -1'
_symmetry_space_group_name_Hall '-P 1'
_symmetry_space_group_name_H-M 'P -1'
_atom_sites_solution_hydrogens mixed
_audit_creation_date 2015-11-05
_audit_creation_method
;
Olex2 1.2
(compiled 2015.09.30 svn.r3233 for OlexSys, GUI svn.r5103)
;
_audit_update_record
;
2015-11-24 deposited with the CCDC.
2015-11-26 downloaded from the CCDC.
;
_cell_angle_alpha 70.090(6)
_cell_angle_beta 84.713(6)
_cell_angle_gamma 80.116(6)
_cell_formula_units_Z 1
_cell_length_a 11.827(4)
_cell_length_b 12.597(4)
_cell_length_c 16.144(6)
_cell_measurement_reflns_used 2877
_cell_measurement_temperature 100(2)
_cell_measurement_theta_max 25.99
_cell_measurement_theta_min 2.27
_cell_volume 2226.4(13)
_computing_cell_refinement 'SAINT v6.45A (Bruker, 2003)'
_computing_data_collection 'Brucker Smart'
_computing_data_reduction 'SAINT v6.45A (Bruker, 2003)'
_computing_molecular_graphics 'Olex2 (Dolomanov et al., 2009)'
_computing_publication_material 'Olex2 (Dolomanov et al., 2009)'
_computing_structure_refinement 'ShelXL (Sheldrick, 2015)'
_computing_structure_solution 'ShelXS (Sheldrick, 2008)'
_diffrn_ambient_temperature 100(2)
_diffrn_measured_fraction_theta_full 0.977
_diffrn_measured_fraction_theta_max 0.977
_diffrn_measurement_device_type 'CCD area detector'
_diffrn_measurement_method 'phi and omega scans'
_diffrn_radiation_monochromator graphite
_diffrn_radiation_type MoK\a
_diffrn_radiation_wavelength 0.71073
_diffrn_reflns_av_R_equivalents 0.0315
_diffrn_reflns_av_unetI/netI 0.0671
_diffrn_reflns_laue_measured_fraction_full 0.977
_diffrn_reflns_laue_measured_fraction_max 0.977
_diffrn_reflns_limit_h_max 13
_diffrn_reflns_limit_h_min -13
_diffrn_reflns_limit_k_max 14
_diffrn_reflns_limit_k_min -14
_diffrn_reflns_limit_l_max 19
_diffrn_reflns_limit_l_min -19
_diffrn_reflns_number 11282
_diffrn_reflns_point_group_measured_fraction_full 0.977
_diffrn_reflns_point_group_measured_fraction_max 0.977
_diffrn_reflns_theta_full 24.994
_diffrn_reflns_theta_max 24.994
_diffrn_reflns_theta_min 3.979
_diffrn_source_current 30.0
_diffrn_source_power 1.5
_diffrn_source_voltage 50.0
_exptl_absorpt_coefficient_mu 0.988
_exptl_absorpt_correction_T_max 1
_exptl_absorpt_correction_T_min 0.658003
_exptl_absorpt_correction_type multi-scan
_exptl_absorpt_process_details
'SADABS v.2.10 (Bruker,2003) was used for absorption correction. R(int) was 0.1114 before and 0.0317 after correction. The Ratio of minimum to maximum transmission is 0.6580. The \l/2 correction factor is 0.0015.'
_exptl_crystal_colour blue
_exptl_crystal_colour_primary blue
_exptl_crystal_density_diffrn 1.666
_exptl_crystal_description block
_exptl_crystal_F_000 1140
_exptl_crystal_recrystallization_method 'Re-crystallisation from solvent: Acetonitrile, methanol'
_exptl_crystal_size_max 0.12
_exptl_crystal_size_mid 0.07
_exptl_crystal_size_min 0.05
_refine_diff_density_max 1.150
_refine_diff_density_min -0.912
_refine_diff_density_rms 0.142
_refine_ls_extinction_method none
_refine_ls_goodness_of_fit_ref 1.025
_refine_ls_hydrogen_treatment constr
_refine_ls_matrix_type full
_refine_ls_number_parameters 709
_refine_ls_number_reflns 7641
_refine_ls_number_restraints 135
_refine_ls_restrained_S_all 1.034
_refine_ls_R_factor_all 0.0993
_refine_ls_R_factor_gt 0.0768
_refine_ls_shift/su_max 0.001
_refine_ls_shift/su_mean 0.000
_refine_ls_structure_factor_coef Fsqd
_refine_ls_weighting_details 'w=1/[\s^2^(Fo^2^)+(0.1502P)^2^+3.3602P] where P=(Fo^2^+2Fc^2^)/3'
_refine_ls_weighting_scheme calc
_refine_ls_wR_factor_gt 0.2106
_refine_ls_wR_factor_ref 0.2357
_reflns_Friedel_coverage 0.000
_reflns_number_gt 5601
_reflns_number_total 7641
_reflns_threshold_expression 'I > 2\s(I)'
_cod_data_source_file c5dt03537f2.cif
_cod_data_source_block 1420483
_cod_depositor_comments 'Adding full bibliography for 7037469--7037472.cif.'
_cod_database_code 7037470
_shelx_space_group_comment
;
The symmetry employed for this shelxl refinement is uniquely defined
by the following loop, which should always be used as a source of
symmetry information in preference to the above space-group names.
They are only intended as comments.
;
_olex2_refinement_description
;
1. Fixed Uiso
 At 1.2 times of:
  All C(H) groups, {H9A,H9B} of O9
 At 1.5 times of:
  All C(H,H,H) groups, {H1AA,H1AB} of O1A, {H7AA,H7AB} of O7AA, {H1FA,H1FB}
  of O1F, {H7A,H7B} of O7, {H8A,H8B} of O8
2. Restrained distances
 N11-O15 = N11-O14 = N11-O13
 1.22 with sigma of 0.02
 N12A-O16A = N12A-O18A = N12A-O17A
 1.2 with sigma of 0.02
 C1B-C6AA
 1.5 with sigma of 0.02
 N0AA-C1B
 1.2 with sigma of 0.02
 C1B-C6AA
 1.54 with sigma of 0.002
3. Uiso/Uaniso restraints and constraints
Uanis(O14) \\sim Ueq, Uanis(O13) \\sim Ueq: with sigma of 0.002 and sigma for
terminal atoms of 0.002
Uanis(N11) \\sim Ueq: with sigma of 0.005 and sigma for terminal atoms of 0.002
Uanis(O17A) \\sim Ueq, Uanis(O18A) \\sim Ueq, Uanis(O16A) \\sim Ueq,
Uanis(N12A) \\sim Ueq: with sigma of 0.005 and sigma for terminal atoms of 0.002
Uanis(O1F) \\sim Ueq, Uanis(O11) \\sim Ueq: with sigma of 0.005 and sigma for
terminal atoms of 0.002
Uanis(C1B) \\sim Ueq, Uanis(O1A) \\sim Ueq: with sigma of 0.01 and sigma for
terminal atoms of 0.002
Uanis(N12B) \\sim Ueq: with sigma of 0.005 and sigma for terminal atoms of 0.002
Uanis(O16B) \\sim Ueq, Uanis(O17B) \\sim Ueq, Uanis(O18B) \\sim Ueq: with sigma
of 0.005 and sigma for terminal atoms of 0.002
Uanis(O16C) \\sim Ueq, Uanis(O17C) \\sim Ueq: with sigma of 0.008 and sigma for
terminal atoms of 0.002
Uanis(C6AA) \\sim Ueq, Uanis(O7AA) \\sim Ueq: with sigma of 0.01 and sigma for
terminal atoms of 0.002
Uanis(N0AA) \\sim Ueq: with sigma of 0.01 and sigma for terminal atoms of 0.002
Uanis(O16D) \\sim Ueq: with sigma of 0.01 and sigma for terminal atoms of 0.002
4. Rigid body (RIGU) restrains
 O14, O13, O15
 with sigma for 1-2 distances of 0.004 and sigma for 1-3 distances of 0.004
 N11
 with sigma for 1-2 distances of 0.004 and sigma for 1-3 distances of 0.004
5. Others
 Sof(O18B)=Sof(O16B)=Sof(O17B)=Sof(N12B)=Sof(O17C)=Sof(O16C)=1-FVAR(1)
 Sof(O16A)=Sof(O18A)=Sof(N12A)=Sof(O17A)=Sof(O16D)=FVAR(1)
 Sof(O7AA)=Sof(H7AA)=Sof(H7AB)=1-FVAR(2)
 Sof(O1A)=Sof(H1AA)=Sof(H1AB)=FVAR(2)
 Fixed Sof: C6AA(0.5) H6AA(0.5) H6AB(0.5) H6AC(0.5) C1B(0.5) N0AA(0.5)
6.a Riding coordinates:
 O1A(H1AA,H1AB), O7AA(H7AA,H7AB)
6.b Free rotating group:
 O1F(H1FA,H1FB)
6.c Rotating group:
 O7(H7A,H7B), O8(H8A,H8B), O9(H9A,H9B)
6.d Aromatic/amide H refined with riding coordinates:
 C10(H10), C13(H13), C4(H4), C6(H6), C18(H18), C2(H2), C8(H8), C11(H11),
 C12(H12), C14(H14), C15(H15), C17(H17), C19(H19), C1A(H1A), C0AA(H0AA),
 C1C(H1C), C1D(H1D), C1E(H1E), C1G(H1G), C20(H20), C21(H21), C22(H22), C23(H23),
  C25(H25)
6.e Idealised Me refined as rotating group:
 C6AA(H6AA,H6AB,H6AC)
;
_shelx_shelxl_version_number 2014/7
_olex2_submission_special_instructions 'No special instructions were received'

loop_
_space_group_symop_operation_xyz
'x, y, z'
'-x, -y, -z'

loop_
_atom_site_label
_atom_site_type_symbol
_atom_site_fract_x
_atom_site_fract_y
_atom_site_fract_z
_atom_site_U_iso_or_equiv
_atom_site_adp_type
_atom_site_occupancy
_atom_site_site_symmetry_order
_atom_site_calc_flag
_atom_site_refinement_flags_posn
_atom_site_refinement_flags_adp
_atom_site_refinement_flags_occupancy
_atom_site_disorder_assembly
_atom_site_disorder_group
Zn1 Zn -0.00973(6) 0.00725(6) 1.22142(4) 0.0333(2) Uani 1 1 d . . . . .
Cu1 Cu 0.5000 0.5000 0.5000 0.0379(3) Uani 1 2 d S T P . .
P2 P 0.22794(12) 0.38502(12) 0.84384(9) 0.0253(3) Uani 1 1 d . . . . .
P1 P 0.35809(12) 0.17002(12) 0.89931(9) 0.0251(3) Uani 1 1 d . . . . .
P3 P 0.44969(12) 0.35708(12) 0.89563(9) 0.0260(4) Uani 1 1 d . . . . .
O5 O 0.1691(3) 0.4438(3) 0.7513(2) 0.0299(9) Uani 1 1 d . . . . .
O1AA O 0.3375(3) 0.0581(3) 0.9792(2) 0.0268(8) Uani 1 1 d . . . . .
O6 O 0.1252(3) 0.4344(3) 0.8969(2) 0.0279(9) Uani 1 1 d . . . . .
O4 O 0.5652(3) 0.3962(3) 0.8428(2) 0.0300(9) Uani 1 1 d . . . . .
N8 N 0.3516(4) 0.4457(4) 0.5585(3) 0.0331(11) Uani 1 1 d . . . . .
O2AA O 0.4586(3) 0.3919(3) 0.9794(2) 0.0297(9) Uani 1 1 d . . . . .
O7 O -0.0693(4) 0.1175(4) 1.0958(3) 0.0397(10) Uani 1 1 d . . . . .
H7A H -0.1407 0.1471 1.1002 0.059 Uiso 1 1 d GR . . . .
H7B H -0.0643 0.0800 1.0588 0.059 Uiso 1 1 d GR . . . .
O1 O 0.4074(3) 0.1119(4) 0.8280(3) 0.0322(9) Uani 1 1 d . . . . .
N4 N 0.1549(4) 0.0425(4) 1.1750(3) 0.0309(11) Uani 1 1 d . . . . .
N5 N -0.1755(4) -0.0278(4) 1.2596(3) 0.0314(11) Uani 1 1 d . . . . .
O8 O -0.0412(4) 0.1572(4) 1.2542(3) 0.0430(11) Uani 1 1 d . . . . .
H8A H -0.0439 0.1413 1.3111 0.064 Uiso 1 1 d GR . . . .
H8B H -0.1062 0.1976 1.2340 0.064 Uiso 1 1 d GR . . . .
N7 N 0.4169(4) 0.5869(4) 0.3869(3) 0.0316(11) Uani 1 1 d . . . . .
C5 C 0.3035(5) 0.0650(5) 1.0628(4) 0.0278(12) Uani 1 1 d . . . . .
N3 N 0.4586(4) 0.2232(4) 0.9209(3) 0.0267(10) Uani 1 1 d . . . . .
C10 C 0.1947(5) 0.0421(5) 1.0937(4) 0.0270(12) Uani 1 1 d . . . . .
H10 H 0.1474 0.0261 1.0579 0.032 Uiso 1 1 calc R . . . .
O10 O 0.0109(4) -0.1045(4) 1.0668(3) 0.0534(13) Uani 1 1 d . . . . .
O9 O 0.0465(4) -0.0864(4) 1.3533(3) 0.0551(13) Uani 1 1 d . . . . .
H9A H 0.0879 -0.0483 1.3700 0.066 Uiso 1 1 d GR . . . .
H9B H 0.0866 -0.1507 1.3545 0.066 Uiso 1 1 d GR . . . .
N2 N 0.3419(4) 0.4348(4) 0.8455(3) 0.0288(11) Uani 1 1 d . . . . .
C13 C 0.3042(5) 0.4680(5) 0.6301(4) 0.0295(13) Uani 1 1 d . . . . .
H13 H 0.3323 0.5209 0.6481 0.035 Uiso 1 1 calc R . . . .
N1 N 0.2403(4) 0.2497(4) 0.8731(3) 0.0261(10) Uani 1 1 d . . . . .
N9 N 0.0722(5) 0.3217(5) 1.1324(3) 0.0431(13) Uani 1 1 d . . . . .
O15 O 0.5474(4) 0.3392(4) 0.4378(3) 0.0496(12) Uani 1 1 d D U . . .
N6 N 0.7145(4) 0.2379(4) 1.1050(3) 0.0369(12) Uani 1 1 d . . . . .
C3 C 0.2152(5) 0.4152(5) 0.6780(3) 0.0273(12) Uani 1 1 d . . . . .
C4 C 0.3741(5) 0.0893(5) 1.1136(4) 0.0329(13) Uani 1 1 d . . . . .
H4 H 0.4480 0.1035 1.0934 0.039 Uiso 1 1 calc R . . . .
O12 O 0.0311(4) -0.1626(5) 1.2109(3) 0.0541(13) Uani 1 1 d . . . . .
C1 C 0.5325(5) 0.3369(5) 1.0491(4) 0.0279(12) Uani 1 1 d . . . . .
C6 C 0.4432(5) 0.5611(5) 0.3119(4) 0.0321(13) Uani 1 1 d . . . . .
H6 H 0.4889 0.4923 0.3142 0.039 Uiso 1 1 calc R . . . .
C18 C -0.2277(6) -0.0199(5) 1.3352(4) 0.0374(14) Uani 1 1 d . . . . .
H18 H -0.1878 0.0010 1.3727 0.045 Uiso 1 1 calc R . . . .
C2 C -0.2343(5) -0.0577(5) 1.2056(4) 0.0297(13) Uani 1 1 d . . . . .
H2 H -0.1995 -0.0630 1.1529 0.036 Uiso 1 1 calc R . . . .
C7 C 0.1328(5) 0.4181(5) 0.9859(4) 0.0289(12) Uani 1 1 d . . . . .
N10 N 0.0418(6) -0.1826(6) 1.1398(4) 0.0561(17) Uani 1 1 d . . . . .
C9 C 0.3434(5) 0.0801(5) 0.7734(4) 0.0317(13) Uani 1 1 d . . . . .
C8 C 0.0764(5) 0.3364(5) 1.0463(4) 0.0328(13) Uani 1 1 d . . . . .
H8 H 0.0400 0.2899 1.0267 0.039 Uiso 1 1 calc R . . . .
C11 C 0.6420(5) 0.2829(5) 1.0380(4) 0.0326(13) Uani 1 1 d . . . . .
H11 H 0.6661 0.2775 0.9829 0.039 Uiso 1 1 calc R . . . .
C12 C 0.2126(5) 0.3227(5) 0.5733(4) 0.0364(14) Uani 1 1 d . . . . .
H12 H 0.1820 0.2749 0.5513 0.044 Uiso 1 1 calc R . . . .
C14 C 0.3982(6) 0.0719(5) 0.6963(4) 0.0380(14) Uani 1 1 d . . . . .
H14 H 0.4734 0.0863 0.6821 0.046 Uiso 1 1 calc R . . . .
C15 C 0.1252(6) 0.3876(6) 1.1596(5) 0.0454(17) Uani 1 1 d . . . . .
H15 H 0.1218 0.3779 1.2195 0.054 Uiso 1 1 calc R . . . .
C16 C 0.5969(5) 0.3643(5) 0.7680(4) 0.0294(13) Uani 1 1 d . . . . .
C17 C 0.1877(5) 0.4880(5) 1.0116(4) 0.0374(14) Uani 1 1 d . . . . .
H17 H 0.2248 0.5446 0.9712 0.045 Uiso 1 1 calc R . . . .
C19 C 0.1660(5) 0.3422(5) 0.6499(4) 0.0350(14) Uani 1 1 d . . . . .
H19 H 0.1043 0.3077 0.6809 0.042 Uiso 1 1 calc R . . . .
C1A C 0.3441(5) 0.6831(6) 0.3815(4) 0.0391(15) Uani 1 1 d . . . . .
H1A H 0.3225 0.6999 0.4331 0.047 Uiso 1 1 calc R . . . .
C0AA C 0.2257(5) 0.0681(5) 1.2244(4) 0.0334(13) Uani 1 1 d . . . . .
H0AA H 0.1998 0.0692 1.2803 0.040 Uiso 1 1 calc R . . . .
C1C C 0.3047(5) 0.3750(5) 0.5303(4) 0.0369(14) Uani 1 1 d . . . . .
H1C H 0.3357 0.3607 0.4795 0.044 Uiso 1 1 calc R . . . .
C1D C 0.3338(5) 0.0924(5) 1.1956(4) 0.0350(14) Uani 1 1 d . . . . .
H1D H 0.3796 0.1107 1.2311 0.042 Uiso 1 1 calc R . . . .
C1E C 0.6678(5) 0.2632(6) 0.7735(4) 0.0369(14) Uani 1 1 d . . . . .
H1E H 0.6927 0.2115 0.8275 0.044 Uiso 1 1 calc R . . . .
O11 O 0.0838(5) -0.2899(5) 1.1394(4) 0.0738(16) Uani 1 1 d . U . . .
O1F O -0.0795(6) 0.3172(5) 0.5661(4) 0.0712(16) Uani 1 1 d . U . . .
H1FA H -0.0598 0.3538 0.5118 0.107 Uiso 1 1 d G . . . .
H1FB H -0.0934 0.3644 0.5957 0.107 Uiso 1 1 d G . . . .
C1G C 0.3000(6) 0.7578(6) 0.3040(4) 0.0419(16) Uani 1 1 d . . . . .
H1G H 0.2485 0.8225 0.3038 0.050 Uiso 1 1 calc R . . . .
C20 C -0.3379(6) -0.0417(6) 1.3588(4) 0.0435(16) Uani 1 1 d . . . . .
H20 H -0.3716 -0.0360 1.4118 0.052 Uiso 1 1 calc R . . . .
C21 C 0.6760(6) 0.2455(5) 1.1843(4) 0.0395(15) Uani 1 1 d . . . . .
H21 H 0.7259 0.2152 1.2308 0.047 Uiso 1 1 calc R . . . .
C22 C 0.5685(6) 0.2950(5) 1.2003(4) 0.0384(15) Uani 1 1 d . . . . .
H22 H 0.5452 0.2972 1.2564 0.046 Uiso 1 1 calc R . . . .
C23 C 0.4948(6) 0.3419(5) 1.1312(4) 0.0375(14) Uani 1 1 d . . . . .
H23 H 0.4207 0.3764 1.1400 0.045 Uiso 1 1 calc R . . . .
C25 C 0.1849(6) 0.4693(7) 1.1036(5) 0.0498(19) Uani 1 1 d . . . . .
H25 H 0.2232 0.5121 1.1255 0.060 Uiso 1 1 calc R . . . .
N11 N 0.5817(8) 0.2444(8) 0.4554(5) 0.084(2) Uani 1 1 d D U . . .
O14 O 0.5336(11) 0.1748(10) 0.5216(8) 0.164(4) Uani 1 1 d D U . . .
O13 O 0.6586(12) 0.1990(13) 0.4182(10) 0.201(5) Uani 1 1 d D U . . .
O16A O 0.3727(14) 0.1824(14) 1.3617(11) 0.100(5) Uani 0.542(6) 1 d D U . A 1
O18A O 0.3060(10) 0.3700(11) 1.3162(7) 0.075(3) Uani 0.542(6) 1 d D U . A 1
N12A N 0.2986(12) 0.2707(11) 1.3518(9) 0.066(4) Uani 0.542(6) 1 d D U . A 1
O17A O 0.2079(12) 0.2349(12) 1.3909(9) 0.096(4) Uani 0.542(6) 1 d D U . A 1
O16D O 0.377(2) 0.254(2) 1.3555(17) 0.160(9) Uani 0.542(6) 1 d . U . A -1
O18B O 0.1870(17) 0.4865(18) 1.3325(12) 0.105(6) Uani 0.458(6) 1 d . U . A 2
O16B O 0.1307(14) 0.3246(14) 1.3826(10) 0.085(4) Uani 0.458(6) 1 d . U . A 2
O17B O 0.0334(15) 0.4684(14) 1.4087(11) 0.095(5) Uani 0.458(6) 1 d . U . A 2
N12B N 0.1141(14) 0.4305(14) 1.3735(10) 0.063(4) Uani 0.458(6) 1 d . U . A 2
O17C O 0.1233(10) 0.5508(10) 1.3225(8) 0.054(3) Uani 0.458(6) 1 d . U . A -2
O16C O 0.0004(12) 0.3714(11) 1.4006(8) 0.069(4) Uani 0.458(6) 1 d . U . A -2
O1A O 0.0585(16) 0.8119(13) 0.5889(9) 0.082(6) Uani 0.50(3) 1 d . U . B 1
H1AA H 0.1287 0.8266 0.5818 0.123 Uiso 0.50(3) 1 d R . . B 1
H1AB H 0.0125 0.8731 0.5610 0.123 Uiso 0.50(3) 1 d R . . B 1
O7AA O 0.135(2) 0.7754(19) 0.6146(14) 0.123(9) Uani 0.50(3) 1 d . U . B 2
H7AA H 0.0872 0.7560 0.5862 0.185 Uiso 0.50(3) 1 d R . . B 2
H7AB H 0.1618 0.7160 0.6582 0.185 Uiso 0.50(3) 1 d R . . B 2
C6AA C 0.3178(13) 0.0262(19) 0.4230(14) 0.094(6) Uani 0.5 1 d D U . . .
H6AA H 0.3283 0.0415 0.3605 0.141 Uiso 0.5 1 calc GR . . . .
H6AB H 0.3735 -0.0372 0.4531 0.141 Uiso 0.5 1 calc GR . . . .
H6AC H 0.3274 0.0924 0.4367 0.141 Uiso 0.5 1 calc GR . . . .
C1B C 0.1960(11) -0.0030(12) 0.4528(8) 0.046(3) Uani 0.5 1 d D U . . .
N0AA N 0.0987(13) 0.0002(14) 0.4660(11) 0.084(5) Uani 0.5 1 d D U . . .

loop_
_atom_site_aniso_label
_atom_site_aniso_U_11
_atom_site_aniso_U_22
_atom_site_aniso_U_33
_atom_site_aniso_U_23
_atom_site_aniso_U_13
_atom_site_aniso_U_12
Zn1 0.0290(4) 0.0424(5) 0.0336(4) -0.0176(3) 0.0045(3) -0.0113(3)
Cu1 0.0248(6) 0.0556(7) 0.0225(5) -0.0002(5) 0.0044(4) -0.0058(5)
P2 0.0186(7) 0.0310(8) 0.0233(7) -0.0048(6) 0.0026(5) -0.0064(6)
P1 0.0194(7) 0.0292(8) 0.0262(8) -0.0085(6) 0.0031(5) -0.0063(6)
P3 0.0213(7) 0.0302(8) 0.0236(7) -0.0032(6) 0.0017(6) -0.0092(6)
O5 0.020(2) 0.043(2) 0.024(2) -0.0073(18) 0.0027(15) -0.0074(17)
O1AA 0.022(2) 0.029(2) 0.030(2) -0.0094(17) 0.0033(16) -0.0072(16)
O6 0.022(2) 0.033(2) 0.025(2) -0.0065(17) 0.0059(15) -0.0051(16)
O4 0.023(2) 0.038(2) 0.026(2) -0.0033(17) 0.0024(16) -0.0116(17)
N8 0.032(3) 0.041(3) 0.019(2) -0.003(2) -0.001(2) -0.002(2)
O2AA 0.030(2) 0.033(2) 0.026(2) -0.0083(17) -0.0012(16) -0.0058(17)
O7 0.030(2) 0.060(3) 0.037(2) -0.026(2) 0.0004(18) -0.010(2)
O1 0.018(2) 0.046(2) 0.036(2) -0.020(2) 0.0025(16) -0.0059(17)
N4 0.030(3) 0.032(3) 0.031(3) -0.010(2) -0.001(2) -0.007(2)
N5 0.038(3) 0.031(3) 0.026(3) -0.011(2) 0.001(2) -0.006(2)
O8 0.050(3) 0.046(3) 0.032(2) -0.010(2) -0.001(2) -0.010(2)
N7 0.025(3) 0.033(3) 0.026(3) 0.003(2) 0.004(2) -0.004(2)
C5 0.032(3) 0.020(3) 0.027(3) -0.001(2) -0.003(2) -0.005(2)
N3 0.021(2) 0.028(2) 0.028(2) -0.004(2) 0.0000(19) -0.0062(19)
C10 0.027(3) 0.026(3) 0.026(3) -0.006(2) 0.002(2) -0.004(2)
O10 0.059(3) 0.049(3) 0.050(3) -0.013(3) 0.002(2) -0.012(2)
O9 0.045(3) 0.050(3) 0.072(4) -0.023(3) 0.000(3) -0.008(2)
N2 0.024(3) 0.032(3) 0.028(2) -0.004(2) 0.0019(19) -0.011(2)
C13 0.024(3) 0.034(3) 0.025(3) -0.002(2) -0.002(2) -0.005(2)
N1 0.021(2) 0.032(3) 0.025(2) -0.007(2) 0.0031(19) -0.007(2)
N9 0.047(3) 0.044(3) 0.033(3) -0.011(3) 0.008(2) 0.000(3)
O15 0.048(3) 0.026(2) 0.062(3) -0.004(2) -0.009(2) 0.011(2)
N6 0.031(3) 0.041(3) 0.035(3) -0.006(2) -0.002(2) -0.007(2)
C3 0.020(3) 0.034(3) 0.024(3) -0.005(2) 0.001(2) -0.003(2)
C4 0.033(3) 0.027(3) 0.031(3) 0.004(2) -0.007(3) -0.009(2)
O12 0.041(3) 0.086(4) 0.042(3) -0.027(3) 0.005(2) -0.020(3)
C1 0.027(3) 0.026(3) 0.031(3) -0.006(2) -0.001(2) -0.011(2)
C6 0.028(3) 0.033(3) 0.030(3) -0.004(3) 0.007(2) -0.010(2)
C18 0.045(4) 0.039(4) 0.032(3) -0.016(3) -0.002(3) -0.010(3)
C2 0.030(3) 0.032(3) 0.028(3) -0.015(3) 0.000(2) 0.000(2)
C7 0.027(3) 0.029(3) 0.028(3) -0.008(2) 0.001(2) 0.000(2)
N10 0.050(4) 0.068(4) 0.060(4) -0.027(4) 0.008(3) -0.030(3)
C9 0.032(3) 0.033(3) 0.028(3) -0.009(3) -0.001(2) -0.002(3)
C8 0.031(3) 0.034(3) 0.032(3) -0.011(3) 0.010(2) -0.005(3)
C11 0.029(3) 0.041(3) 0.028(3) -0.008(3) -0.002(2) -0.010(3)
C12 0.033(3) 0.042(4) 0.034(3) -0.010(3) -0.006(3) -0.007(3)
C14 0.036(3) 0.045(4) 0.035(3) -0.019(3) 0.007(3) -0.003(3)
C15 0.041(4) 0.054(4) 0.037(4) -0.018(3) 0.004(3) 0.007(3)
C16 0.024(3) 0.034(3) 0.026(3) -0.002(2) 0.002(2) -0.011(2)
C17 0.034(3) 0.035(3) 0.045(4) -0.015(3) 0.003(3) -0.008(3)
C19 0.034(3) 0.035(3) 0.031(3) -0.001(3) -0.004(3) -0.011(3)
C1A 0.027(3) 0.048(4) 0.036(3) -0.009(3) 0.009(3) -0.006(3)
C0AA 0.037(3) 0.035(3) 0.026(3) -0.005(3) -0.001(2) -0.009(3)
C1C 0.034(3) 0.045(4) 0.029(3) -0.012(3) -0.001(3) 0.002(3)
C1D 0.039(4) 0.035(3) 0.030(3) -0.004(3) -0.013(3) -0.012(3)
C1E 0.023(3) 0.046(4) 0.032(3) -0.001(3) 0.002(2) -0.006(3)
O11 0.076(2) 0.071(2) 0.078(2) -0.0294(18) -0.0063(17) -0.0075(17)
O1F 0.071(2) 0.071(2) 0.074(2) -0.0276(17) -0.0004(17) -0.0108(17)
C1G 0.039(4) 0.039(4) 0.039(4) -0.007(3) 0.005(3) 0.002(3)
C20 0.046(4) 0.054(4) 0.031(3) -0.015(3) 0.005(3) -0.007(3)
C21 0.047(4) 0.036(3) 0.029(3) 0.000(3) -0.010(3) -0.010(3)
C22 0.049(4) 0.041(4) 0.025(3) -0.011(3) -0.004(3) -0.006(3)
C23 0.041(4) 0.039(4) 0.032(3) -0.011(3) 0.001(3) -0.010(3)
C25 0.039(4) 0.067(5) 0.061(5) -0.047(4) -0.003(3) 0.001(3)
N11 0.093(4) 0.091(4) 0.063(4) -0.030(3) 0.022(3) -0.009(4)
O14 0.166(4) 0.162(4) 0.163(4) -0.051(2) -0.003(2) -0.028(2)
O13 0.202(6) 0.201(6) 0.200(6) -0.069(3) -0.003(2) -0.024(2)
O16A 0.097(6) 0.105(6) 0.101(6) -0.038(5) -0.002(4) -0.015(5)
O18A 0.075(5) 0.089(5) 0.071(5) -0.037(4) -0.005(4) -0.014(4)
N12A 0.064(5) 0.079(6) 0.061(5) -0.033(4) -0.006(4) -0.009(4)
O17A 0.095(5) 0.097(5) 0.097(5) -0.033(2) -0.001(2) -0.013(2)
O16D 0.140(12) 0.170(12) 0.163(12) -0.050(9) 0.010(9) -0.022(9)
O18B 0.100(7) 0.109(7) 0.103(7) -0.023(5) -0.007(5) -0.029(5)
O16B 0.097(6) 0.082(6) 0.080(6) -0.027(4) -0.011(4) -0.014(4)
O17B 0.091(6) 0.092(6) 0.095(6) -0.030(5) -0.006(4) 0.003(4)
N12B 0.066(6) 0.066(6) 0.058(5) -0.020(4) -0.005(4) -0.010(4)
O17C 0.047(5) 0.050(5) 0.071(6) -0.034(5) 0.013(5) -0.006(4)
O16C 0.077(7) 0.060(6) 0.065(6) -0.007(5) -0.019(5) -0.019(5)
O1A 0.083(7) 0.084(7) 0.080(7) -0.027(3) -0.003(2) -0.014(2)
O7AA 0.124(9) 0.123(9) 0.123(9) -0.042(3) -0.004(2) -0.019(2)
C6AA 0.095(7) 0.095(7) 0.093(7) -0.031(3) -0.005(2) -0.014(2)
C1B 0.054(7) 0.051(7) 0.022(5) -0.004(5) 0.000(5) 0.005(6)
N0AA 0.087(5) 0.084(5) 0.083(5) -0.029(2) -0.004(2) -0.013(2)

loop_
_atom_type_symbol
_atom_type_description
_atom_type_scat_dispersion_real
_atom_type_scat_dispersion_imag
_atom_type_scat_source
C C 0.0033 0.0016 'International Tables Vol C Tables 4.2.6.8 and 6.1.1.4'
H H 0.0000 0.0000 'International Tables Vol C Tables 4.2.6.8 and 6.1.1.4'
Cu Cu 0.3201 1.2651 'International Tables Vol C Tables 4.2.6.8 and 6.1.1.4'
N N 0.0061 0.0033 'International Tables Vol C Tables 4.2.6.8 and 6.1.1.4'
O O 0.0106 0.0060 'International Tables Vol C Tables 4.2.6.8 and 6.1.1.4'
P P 0.1023 0.0942 'International Tables Vol C Tables 4.2.6.8 and 6.1.1.4'
Zn Zn 0.2839 1.4301 'International Tables Vol C Tables 4.2.6.8 and 6.1.1.4'

loop_
_geom_angle_atom_site_label_1
_geom_angle_atom_site_label_2
_geom_angle_atom_site_label_3
_geom_angle
_geom_angle_site_symmetry_1
_geom_angle_site_symmetry_3
O7 Zn1 O9 173.16(18) . .
O7 Zn1 O12 105.99(18) . .
N4 Zn1 O7 87.44(18) . .
N4 Zn1 O8 89.50(18) . .
N4 Zn1 O9 92.64(19) . .
N4 Zn1 O12 91.32(18) . .
N5 Zn1 O7 89.67(17) . .
N5 Zn1 N4 176.34(18) . .
N5 Zn1 O8 92.44(18) . .
N5 Zn1 O9 90.49(19) . .
N5 Zn1 O12 87.30(18) . .
O8 Zn1 O7 83.88(17) . .
O8 Zn1 O9 89.27(19) . .
O8 Zn1 O12 170.11(18) . .
O9 Zn1 O12 80.85(19) . .
N8 Cu1 N8 180.0 2_666 .
N7 Cu1 N8 90.33(19) 2_666 .
N7 Cu1 N8 89.67(19) 2_666 2_666
N7 Cu1 N8 90.33(19) . 2_666
N7 Cu1 N8 89.67(19) . .
N7 Cu1 N7 180.0 2_666 .
O5 P2 N1 111.2(2) . .
O6 P2 O5 94.3(2) . .
O6 P2 N2 111.4(2) . .
O6 P2 N1 110.9(2) . .
N2 P2 O5 111.3(2) . .
N2 P2 N1 115.7(2) . .
O1 P1 O1AA 98.6(2) . .
N3 P1 O1AA 109.6(2) . .
N3 P1 O1 107.2(2) . .
N1 P1 O1AA 109.6(2) . .
N1 P1 O1 112.4(2) . .
N1 P1 N3 117.8(3) . .
O2AA P3 O4 99.6(2) . .
O2AA P3 N3 111.2(2) . .
N3 P3 O4 108.9(2) . .
N2 P3 O4 110.3(2) . .
N2 P3 O2AA 106.8(2) . .
N2 P3 N3 118.5(3) . .
C3 O5 P2 120.5(3) . .
C5 O1AA P1 120.2(3) . .
C7 O6 P2 121.1(3) . .
C16 O4 P3 116.9(3) . .
C13 N8 Cu1 122.5(4) . .
C13 N8 C1C 117.8(5) . .
C1C N8 Cu1 119.3(4) . .
C1 O2AA P3 127.3(4) . .
Zn1 O7 H7A 110.6 . .
Zn1 O7 H7B 110.7 . .
H7A O7 H7B 108.2 . .
C9 O1 P1 126.7(3) . .
C10 N4 Zn1 121.3(4) . .
C0AA N4 Zn1 121.4(4) . .
C0AA N4 C10 117.3(5) . .
C18 N5 Zn1 123.0(4) . .
C18 N5 C2 118.3(5) . .
C2 N5 Zn1 118.7(4) . .
Zn1 O8 H8A 110.6 . .
Zn1 O8 H8B 110.8 . .
H8A O8 H8B 108.3 . .
C6 N7 Cu1 122.4(4) . .
C1A N7 Cu1 119.3(4) . .
C1A N7 C6 117.6(5) . .
C10 C5 O1AA 116.8(5) . .
C4 C5 O1AA 122.7(5) . .
C4 C5 C10 120.5(5) . .
P1 N3 P3 120.2(3) . .
N4 C10 C5 121.5(5) . .
N4 C10 H10 119.2 . .
C5 C10 H10 119.2 . .
Zn1 O9 H9A 110.3 . .
Zn1 O9 H9B 109.7 . .
H9A O9 H9B 108.9 . .
P3 N2 P2 121.6(3) . .
N8 C13 H13 119.0 . .
N8 C13 C3 122.0(6) . .
C3 C13 H13 119.0 . .
P1 N1 P2 122.5(3) . .
C15 N9 C8 118.4(6) . .
C11 N6 C21 117.7(5) . .
C13 C3 O5 118.8(5) . .
C13 C3 C19 120.7(5) . .
C19 C3 O5 120.3(5) . .
C5 C4 H4 120.7 . .
C5 C4 C1D 118.6(6) . .
C1D C4 H4 120.7 . .
N10 O12 Zn1 124.2(5) . .
C11 C1 O2AA 122.8(5) . .
C23 C1 O2AA 117.6(5) . .
C23 C1 C11 119.5(5) . .
N7 C6 H6 119.6 . .
N7 C6 C16 120.8(6) . 2_666
C16 C6 H6 119.6 2_666 .
N5 C18 H18 118.9 . .
N5 C18 C20 122.3(6) . .
C20 C18 H18 118.9 . .
N5 C2 H2 119.3 . .
N5 C2 C9 121.3(5) . 2_557
C9 C2 H2 119.3 2_557 .
C8 C7 O6 118.5(5) . .
C17 C7 O6 120.2(5) . .
C17 C7 C8 121.1(6) . .
O10 N10 O11 119.1(6) . .
O12 N10 O10 121.5(7) . .
O12 N10 O11 119.4(7) . .
C2 C9 O1 122.9(5) 2_557 .
C2 C9 C14 121.0(6) 2_557 .
C14 C9 O1 116.1(5) . .
N9 C8 C7 122.0(6) . .
N9 C8 H8 119.0 . .
C7 C8 H8 119.0 . .
N6 C11 C1 121.6(5) . .
N6 C11 H11 119.2 . .
C1 C11 H11 119.2 . .
C19 C12 H12 120.4 . .
C1C C12 H12 120.4 . .
C1C C12 C19 119.3(6) . .
C9 C14 H14 121.2 . .
C20 C14 C9 117.6(6) 2_557 .
C20 C14 H14 121.2 2_557 .
N9 C15 H15 118.5 . .
N9 C15 C25 123.0(6) . .
C25 C15 H15 118.5 . .
C6 C16 O4 117.6(5) 2_666 .
C1E C16 O4 121.3(5) . .
C1E C16 C6 121.2(5) . 2_666
C7 C17 H17 121.9 . .
C7 C17 C25 116.2(6) . .
C25 C17 H17 121.9 . .
C3 C19 C12 117.1(6) . .
C3 C19 H19 121.5 . .
C12 C19 H19 121.5 . .
N7 C1A H1A 118.3 . .
N7 C1A C1G 123.3(6) . .
C1G C1A H1A 118.3 . .
N4 C0AA H0AA 118.6 . .
N4 C0AA C1D 122.9(5) . .
C1D C0AA H0AA 118.6 . .
N8 C1C C12 123.0(6) . .
N8 C1C H1C 118.5 . .
C12 C1C H1C 118.5 . .
C4 C1D H1D 120.4 . .
C0AA C1D C4 119.3(5) . .
C0AA C1D H1D 120.4 . .
C16 C1E H1E 121.4 . .
C1G C1E C16 117.2(6) 2_666 .
C1G C1E H1E 121.4 2_666 .
H1FA O1F H1FB 109.5 . .
C1A C1G C1E 119.7(6) . 2_666
C1A C1G H1G 120.1 . .
C1E C1G H1G 120.1 2_666 .
C18 C20 C14 119.5(6) . 2_557
C18 C20 H20 120.2 . .
C14 C20 H20 120.2 2_557 .
N6 C21 H21 118.1 . .
N6 C21 C22 123.8(6) . .
C22 C21 H21 118.1 . .
C21 C22 H22 120.8 . .
C21 C22 C23 118.3(6) . .
C23 C22 H22 120.8 . .
C1 C23 C22 119.1(6) . .
C1 C23 H23 120.4 . .
C22 C23 H23 120.4 . .
C15 C25 C17 119.3(6) . .
C15 C25 H25 120.4 . .
C17 C25 H25 120.4 . .
O15 N11 O14 117.7(9) . .
O15 N11 O13 127.8(11) . .
O13 N11 O14 114.5(12) . .
O16D O16A N12A 46.8(19) . .
N12A O18A O16D 37.5(11) . .
O18A N12A O16A 130.9(16) . .
O18A N12A O17A 123.6(15) . .
O17A N12A O16A 105.5(15) . .
O16D N12A O16A 44.1(18) . .
O16D N12A O18A 90(2) . .
O16D N12A O17A 141(2) . .
O16A O16D O18A 137(3) . .
O16A O16D N12A 89(3) . .
N12A O16D O18A 52.3(17) . .
O17C O18B N12B 83.7(18) . .
N12B O16B O16C 67.0(12) . .
N12B O17B O17C 54.4(11) . .
N12B O17B O16C 76.5(14) . .
O16C O17B O17C 119.0(12) . .
O18B N12B O16B 117.3(19) . .
O18B N12B O17C 41.6(11) . .
O18B N12B O16C 163.3(16) . .
O16B N12B O17C 151.9(16) . .
O16B N12B O16C 66.0(11) . .
O17B N12B O18B 123(2) . .
O17B N12B O16B 119.7(18) . .
O17B N12B O17C 85.1(14) . .
O17B N12B O16C 57.8(12) . .
O17C N12B O16C 128.1(13) . .
O18B O17C O17B 92.7(15) . .
O18B O17C N12B 54.6(13) . .
N12B O17C O17B 40.5(8) . .
O16B O16C N12B 47.0(8) . .
O17B O16C O16B 90.3(11) . .
O17B O16C N12B 45.7(9) . .
H1AA O1A H1AB 109.4 . .
H7AA O7AA H7AB 109.5 . .
H6AA C6AA H6AB 109.5 . .
H6AA C6AA H6AC 109.5 . .
H6AB C6AA H6AC 109.5 . .
C1B C6AA H6AA 109.5 . .
C1B C6AA H6AB 109.5 . .
C1B C6AA H6AC 109.5 . .
N0AA C1B C6AA 165.2(17) . .

loop_
_geom_bond_atom_site_label_1
_geom_bond_atom_site_label_2
_geom_bond_distance
_geom_bond_site_symmetry_2
Zn1 O7 2.133(4) .
Zn1 N4 2.086(5) .
Zn1 N5 2.075(5) .
Zn1 O8 2.096(5) .
Zn1 O9 2.155(5) .
Zn1 O12 2.172(6) .
Cu1 N8 2.026(5) 2_666
Cu1 N8 2.026(5) .
Cu1 N7 2.025(5) 2_666
Cu1 N7 2.025(5) .
P2 O5 1.589(4) .
P2 O6 1.584(4) .
P2 N2 1.586(5) .
P2 N1 1.590(5) .
P1 O1AA 1.591(4) .
P1 O1 1.583(4) .
P1 N3 1.578(5) .
P1 N1 1.571(5) .
P3 O4 1.601(4) .
P3 O2AA 1.574(4) .
P3 N3 1.581(5) .
P3 N2 1.569(5) .
O5 C3 1.390(7) .
O1AA C5 1.400(7) .
O6 C7 1.389(7) .
O4 C16 1.399(7) .
N8 C13 1.332(7) .
N8 C1C 1.342(8) .
O2AA C1 1.397(7) .
O7 H7A 0.8697 .
O7 H7B 0.8718 .
O1 C9 1.406(7) .
N4 C10 1.354(7) .
N4 C0AA 1.353(7) .
N5 C18 1.342(8) .
N5 C2 1.346(7) .
O8 H8A 0.8687 .
O8 H8B 0.8692 .
N7 C6 1.353(8) .
N7 C1A 1.342(8) .
C5 C10 1.378(8) .
C5 C4 1.360(8) .
C10 H10 0.9300 .
O10 N10 1.286(8) .
O9 H9A 0.8587 .
O9 H9B 0.8603 .
C13 H13 0.9300 .
C13 C3 1.375(8) .
N9 C8 1.335(8) .
N9 C15 1.325(9) .
O15 N11 1.137(9) .
N6 C11 1.348(7) .
N6 C21 1.348(8) .
C3 C19 1.381(8) .
C4 H4 0.9300 .
C4 C1D 1.376(9) .
O12 N10 1.248(7) .
C1 C11 1.382(8) .
C1 C23 1.378(8) .
C6 H6 0.9300 .
C6 C16 1.381(8) 2_666
C18 H18 0.9300 .
C18 C20 1.370(9) .
C2 H2 0.9300 .
C2 C9 1.356(8) 2_557
C7 C8 1.374(8) .
C7 C17 1.366(8) .
N10 O11 1.360(9) .
C9 C2 1.356(8) 2_557
C9 C14 1.377(8) .
C8 H8 0.9300 .
C11 H11 0.9300 .
C12 H12 0.9300 .
C12 C19 1.388(9) .
C12 C1C 1.378(9) .
C14 H14 0.9300 .
C14 C20 1.374(9) 2_557
C15 H15 0.9300 .
C15 C25 1.369(11) .
C16 C6 1.381(8) 2_666
C16 C1E 1.379(9) .
C17 H17 0.9300 .
C17 C25 1.420(9) .
C19 H19 0.9300 .
C1A H1A 0.9300 .
C1A C1G 1.369(9) .
C0AA H0AA 0.9300 .
C0AA C1D 1.368(9) .
C1C H1C 0.9300 .
C1D H1D 0.9300 .
C1E H1E 0.9300 .
C1E C1G 1.372(9) 2_666
O1F H1FA 0.8701 .
O1F H1FB 0.8694 .
C1G C1E 1.372(9) 2_666
C1G H1G 0.9300 .
C20 C14 1.374(9) 2_557
C20 H20 0.9300 .
C21 H21 0.9300 .
C21 C22 1.360(9) .
C22 H22 0.9300 .
C22 C23 1.382(9) .
C23 H23 0.9300 .
C25 H25 0.9300 .
N11 O14 1.286(11) .
N11 O13 1.212(12) .
O16A N12A 1.266(15) .
O16A O16D 0.88(3) .
O18A N12A 1.201(13) .
O18A O16D 1.52(3) .
N12A O17A 1.265(14) .
N12A O16D 0.92(3) .
O18B N12B 1.21(2) .
O18B O17C 0.986(19) .
O16B N12B 1.27(2) .
O16B O16C 1.59(2) .
O17B N12B 1.18(2) .
O17B O17C 1.81(2) .
O17B O16C 1.39(2) .
N12B O17C 1.47(2) .
N12B O16C 1.60(2) .
O1A H1AA 0.8703 .
O1A H1AB 0.8700 .
O7AA H7AA 0.8700 .
O7AA H7AB 0.8701 .
C6AA H6AA 0.9600 .
C6AA H6AB 0.9600 .
C6AA H6AC 0.9600 .
C6AA C1B 1.541(2) .
C1B N0AA 1.148(14) .

loop_
_geom_hbond_atom_site_label_D
_geom_hbond_atom_site_label_H
_geom_hbond_atom_site_label_A
_geom_hbond_distance_DH
_geom_hbond_distance_HA
_geom_hbond_distance_DA
_geom_hbond_angle_DHA
_geom_hbond_site_symmetry_A
O7 H7A N6 0.87 1.90 2.759(7) 169.2 1_455
O7 H7B O10 0.87 2.00 2.705(6) 136.8 2_557
O8 H8A O1A 0.87 1.88 2.675(14) 150.6 2_567
O8 H8A O7AA 0.87 1.98 2.626(19) 130.0 2_567
O9 H9A N0AA 0.86 1.87 2.584(17) 139.4 1_556
O9 H9B O1F 0.86 2.06 2.725(8) 133.1 2_557
O1F H1FA O16C 0.87 1.82 2.647(15) 157.0 1_554
O1F H1FB O17C 0.87 1.94 2.800(12) 171.4 2_567
O1A H1AB N0AA 0.87 1.84 2.68(2) 163.8 2_566
C6AA H6AB O14 0.96 1.82 2.74(3) 159.1 2_656
C6AA H6AC N12A 0.96 2.18 2.87(3) 127.8 1_554

loop_
_geom_torsion_atom_site_label_1
_geom_torsion_atom_site_label_2
_geom_torsion_atom_site_label_3
_geom_torsion_atom_site_label_4
_geom_torsion
_geom_torsion_site_symmetry_1
_geom_torsion_site_symmetry_4
Zn1 N4 C10 C5 -179.8(4) . .
Zn1 N4 C0AA C1D -179.5(4) . .
Zn1 N5 C18 C20 179.0(5) . .
Zn1 N5 C2 C9 -179.1(4) . 2_557
Zn1 O12 N10 O10 -11.6(8) . .
Zn1 O12 N10 O11 170.4(4) . .
Cu1 N8 C13 C3 -168.7(4) . .
Cu1 N8 C1C C12 171.5(5) . .
Cu1 N7 C6 C16 -166.0(4) . 2_666
Cu1 N7 C1A C1G 168.0(5) . .
P2 O5 C3 C13 -83.3(6) . .
P2 O5 C3 C19 102.0(5) . .
P2 O6 C7 C8 -102.6(5) . .
P2 O6 C7 C17 82.4(6) . .
P1 O1AA C5 C10 112.9(5) . .
P1 O1AA C5 C4 -69.1(6) . .
P1 O1 C9 C2 -24.1(8) . 2_557
P1 O1 C9 C14 156.3(5) . .
P3 O4 C16 C6 90.5(5) . 2_666
P3 O4 C16 C1E -90.9(6) . .
P3 O2AA C1 C11 33.4(7) . .
P3 O2AA C1 C23 -149.4(4) . .
O5 P2 O6 C7 -174.4(4) . .
O5 P2 N2 P3 -143.6(3) . .
O5 P2 N1 P1 126.4(3) . .
O5 C3 C19 C12 176.4(5) . .
O1AA P1 O1 C9 83.8(5) . .
O1AA P1 N3 P3 -139.9(3) . .
O1AA P1 N1 P2 142.2(3) . .
O1AA C5 C10 N4 177.6(5) . .
O1AA C5 C4 C1D -178.9(5) . .
O6 P2 O5 C3 -169.9(4) . .
O6 P2 N2 P3 112.5(3) . .
O6 P2 N1 P1 -130.0(3) . .
O6 C7 C8 N9 -174.7(5) . .
O6 C7 C17 C25 176.2(5) . .
O4 P3 O2AA C1 -73.6(5) . .
O4 P3 N3 P1 -129.6(3) . .
O4 P3 N2 P2 144.2(3) . .
O4 C16 C1E C1G -176.2(5) . 2_666
N8 C13 C3 O5 -179.2(5) . .
N8 C13 C3 C19 -4.5(8) . .
O2AA P3 O4 C16 171.3(4) . .
O2AA P3 N3 P1 121.7(3) . .
O2AA P3 N2 P2 -108.5(3) . .
O2AA C1 C11 N6 175.0(5) . .
O2AA C1 C23 C22 -175.8(5) . .
O1 P1 O1AA C5 173.6(4) . .
O1 P1 N3 P3 114.1(3) . .
O1 P1 N1 P2 -109.2(3) . .
O1 C9 C14 C20 -179.6(6) . 2_557
N4 C0AA C1D C4 -1.0(9) . .
N5 C18 C20 C14 -0.5(10) . 2_557
N7 C1A C1G C1E -1.5(10) . 2_666
C5 C4 C1D C0AA 1.7(9) . .
N3 P1 O1AA C5 61.9(4) . .
N3 P1 O1 C9 -162.5(4) . .
N3 P1 N1 P2 16.1(4) . .
N3 P3 O4 C16 54.9(4) . .
N3 P3 O2AA C1 41.0(5) . .
N3 P3 N2 P2 17.8(4) . .
C10 N4 C0AA C1D -0.4(8) . .
C10 C5 C4 C1D -1.0(8) . .
N2 P2 O5 C3 75.1(4) . .
N2 P2 O6 C7 -59.5(5) . .
N2 P2 N1 P1 -1.8(4) . .
N2 P3 O4 C16 -76.7(4) . .
N2 P3 O2AA C1 171.7(4) . .
N2 P3 N3 P1 -2.6(4) . .
C13 N8 C1C C12 -1.9(9) . .
C13 C3 C19 C12 1.8(8) . .
N1 P2 O5 C3 -55.5(4) . .
N1 P2 O6 C7 70.9(4) . .
N1 P2 N2 P3 -15.5(4) . .
N1 P1 O1AA C5 -68.8(4) . .
N1 P1 O1 C9 -31.6(5) . .
N1 P1 N3 P3 -13.8(4) . .
N9 C15 C25 C17 2.2(10) . .
N6 C21 C22 C23 -1.1(10) . .
C4 C5 C10 N4 -0.4(8) . .
C6 N7 C1A C1G -3.0(9) . .
C6 C16 C1E C1G 2.3(9) 2_666 2_666
C18 N5 C2 C9 -0.4(8) . 2_557
C2 N5 C18 C20 0.3(9) . .
C2 C9 C14 C20 0.8(9) 2_557 2_557
C7 C17 C25 C15 -2.5(9) . .
C8 N9 C15 C25 -0.6(10) . .
C8 C7 C17 C25 1.4(9) . .
C11 N6 C21 C22 0.5(9) . .
C11 C1 C23 C22 1.5(9) . .
C15 N9 C8 C7 -0.7(9) . .
C17 C7 C8 N9 0.2(9) . .
C19 C12 C1C N8 -0.7(9) . .
C1A N7 C6 C16 4.7(8) . 2_666
C0AA N4 C10 C5 1.1(8) . .
C1C N8 C13 C3 4.5(8) . .
C1C C12 C19 C3 0.7(9) . .
C21 N6 C11 C1 1.1(9) . .
C21 C22 C23 C1 0.0(9) . .
C23 C1 C11 N6 -2.1(9) . .
O16A N12A O16D O18A 159(2) . .
O18A N12A O16D O16A -159(2) . .
N12A O16A O16D O18A -24(3) . .
N12A O18A O16D O16A 31(3) . .
O17A N12A O16D O16A 49(5) . .
O17A N12A O16D O18A -152(4) . .
O16D O16A N12A O18A 28(3) . .
O16D O16A N12A O17A -151(3) . .
O16D O18A N12A O16A -19(2) . .
O16D O18A N12A O17A 159(3) . .
O18B N12B O17C O17B -157(2) . .
O18B N12B O16C O16B 105(6) . .
O18B N12B O16C O17B -98(6) . .
O16B N12B O17C O18B -50(4) . .
O16B N12B O17C O17B 153(4) . .
O16B N12B O16C O17B 157.0(17) . .
O17B N12B O17C O18B 157(2) . .
O17B N12B O16C O16B -157.0(17) . .
N12B O18B O17C O17B 15.0(13) . .
N12B O16B O16C O17B -16.2(12) . .
N12B O17B O17C O18B -19.0(17) . .
N12B O17B O16C O16B 16.6(12) . .
O17C O18B N12B O16B 156.1(17) . .
O17C O18B N12B O17B -28(2) . .
O17C O18B N12B O16C 59(7) . .
O17C O17B N12B O18B 18.4(16) . .
O17C O17B N12B O16B -166(2) . .
O17C O17B N12B O16C -141.8(11) . .
O17C O17B O16C O16B 51.7(14) . .
O17C O17B O16C N12B 35.1(11) . .
O17C N12B O16C O16B 151.4(19) . .
O17C N12B O16C O17B -51.5(16) . .
O16C O16B N12B O18B -161.8(18) . .
O16C O16B N12B O17B 22.3(16) . .
O16C O16B N12B O17C -127(3) . .
O16C O17B N12B O18B 160.1(19) . .
O16C O17B N12B O16B -24.2(17) . .
O16C O17B N12B O17C 141.8(11) . .
O16C O17B O17C O18B -62.5(19) . .
O16C O17B O17C N12B -43.5(14) . .
O16C N12B O17C O18B -162(2) . .
O16C N12B O17C O17B 41.7(13) . .
